data_7043470
loop_
_publ_author_name
'Zare, Davood'
'Doistau, Benjamin'
'Nozary, Homayoun'
'Besnard, C\'eline'
'Gu\'en\'ee, Laure'
'Suffren, Yan'
'Pel\'e, Anne-Laure'
'Hauser, Andreas'
'Piguet, Claude'

_publ_section_title
;
 CrIII as an alternative to RuII in metallo-supramolecular chemistry
;
_journal_name_full 'Dalton Trans.'
_journal_paper_doi 10.1039/C7DT01747B
_journal_year 2017
_chemical_formula_moiety 'C17 H17 Cl3 Cr N5'
_chemical_formula_sum 'C17 H17 Cl3 Cr N5'
_chemical_formula_weight 449.70
_space_group_crystal_system monoclinic
_space_group_IT_number 14
_space_group_name_Hall '-P 2yn'
_space_group_name_H-M_alt 'P 1 21/n 1'
_symmetry_space_group_name_Hall '-P 2yn'
_symmetry_space_group_name_H-M 'P 1 21/n 1'
_atom_sites_solution_hydrogens geom
_atom_sites_solution_primary dual
_audit_creation_date 2016-09-20
_audit_creation_method
;
Olex2 1.2-beta
(compiled 2016.08.25 svn.r3337 for OlexSys, GUI svn.r5221)
;
_audit_update_record
;
2017-04-05 deposited with the CCDC.
2017-06-08 downloaded from the CCDC.
;
_cell_angle_alpha 90
_cell_angle_beta 96.140(4)
_cell_angle_gamma 90
_cell_formula_units_Z 4
_cell_length_a 9.2232(4)
_cell_length_b 14.8231(6)
_cell_length_c 13.6125(5)
_cell_measurement_reflns_used 3624
_cell_measurement_temperature 180.15
_cell_measurement_theta_max 73.4350
_cell_measurement_theta_min 4.4260
_cell_volume 1850.38(13)
_computing_cell_refinement 'CrysAlisPro 1.171.38.41 (Rigaku OD, 2015)'
_computing_data_collection 'CrysAlisPro 1.171.38.41 (Rigaku OD, 2015)'
_computing_data_reduction 'CrysAlisPro 1.171.38.41 (Rigaku OD, 2015)'
_computing_molecular_graphics 'Olex2 (Dolomanov et al., 2009)'
_computing_publication_material 'Olex2 (Dolomanov et al., 2009)'
_computing_structure_refinement 'ShelXL (Sheldrick, 2015)'
_computing_structure_solution 'ShelXT (Sheldrick, 2015)'
_diffrn_ambient_temperature 180.15
_diffrn_detector 'CCD plate'
_diffrn_detector_area_resol_mean 10.4679
_diffrn_detector_type Atlas
_diffrn_measured_fraction_theta_full 0.998
_diffrn_measured_fraction_theta_max 0.967
_diffrn_measurement_details
;
List of Runs (angles in degrees, time in seconds):

  # Type    Start    End  Width  t~exp~   \w     \q     \k     \f   Frames
#--------------------------------------------------------------------------
  1  \w     81.00 171.00   1.00    1.50    --  110.40  45.00-120.00   90
  2  \w    105.00 142.00   1.00    1.50    --  110.40 111.00-180.00   37
  3  \w    104.00 130.00   1.00    1.50    --  110.40  91.00 -47.00   26
  4  \w    121.00 171.00   1.00    1.50    --  110.40 111.00  30.00   50
  5  \w    100.00 178.00   1.00    1.50    --  110.40 111.00  60.00   78
  6  \w     57.00 143.00   1.00    1.50    --  110.40 -30.00-120.00   86
  7  \w     23.00 109.00   1.00    1.50    --  110.40 -94.00-180.00   86
  8  \w     11.00  79.00   1.00    1.00    --   37.69 -99.00-180.00   68
  9  \w    -42.00 -16.00   1.00    1.00    --  -37.69 -38.00   0.00   26
 10  \w    -72.00 -41.00   1.00    1.00    --  -37.69 178.00 -60.00   31
 11  \w   -128.00 -99.00   1.00    1.00    --  -37.69 178.00 -60.00   29
 12  \w   -117.00 -44.00   1.00    1.00    --  -37.69 -38.00   0.00   73
 13  \w   -128.00 -65.00   1.00    1.00    --  -37.69-178.00-120.00   63
;
_diffrn_measurement_device 'four-circle diffractometer'
_diffrn_measurement_device_type 'SuperNova, Dual, Cu at zero, Atlas'
_diffrn_measurement_method '\w scans'
_diffrn_orient_matrix_type 'CrysAlisPro convention (1999,Acta A55,543-557)'
_diffrn_orient_matrix_UB_11 -0.1396471000
_diffrn_orient_matrix_UB_12 0.0221801000
_diffrn_orient_matrix_UB_13 0.0478962000
_diffrn_orient_matrix_UB_21 0.0638464000
_diffrn_orient_matrix_UB_22 0.0926498000
_diffrn_orient_matrix_UB_23 0.0326621000
_diffrn_orient_matrix_UB_31 -0.0676621000
_diffrn_orient_matrix_UB_32 0.0417997000
_diffrn_orient_matrix_UB_33 -0.0979657000
_diffrn_radiation_monochromator mirror
_diffrn_radiation_probe x-ray
_diffrn_radiation_type CuK\a
_diffrn_radiation_wavelength 1.54184
_diffrn_reflns_av_R_equivalents 0.0233
_diffrn_reflns_av_unetI/netI 0.0310
_diffrn_reflns_Laue_measured_fraction_full 0.998
_diffrn_reflns_Laue_measured_fraction_max 0.967
_diffrn_reflns_limit_h_max 11
_diffrn_reflns_limit_h_min -11
_diffrn_reflns_limit_k_max 17
_diffrn_reflns_limit_k_min -17
_diffrn_reflns_limit_l_max 16
_diffrn_reflns_limit_l_min -16
_diffrn_reflns_number 6966
_diffrn_reflns_point_group_measured_fraction_full 0.998
_diffrn_reflns_point_group_measured_fraction_max 0.967
_diffrn_reflns_theta_full 67.684
_diffrn_reflns_theta_max 73.718
_diffrn_reflns_theta_min 4.424
_diffrn_source 'micro-focus sealed X-ray tube'
_diffrn_source_type 'SuperNova (Cu) X-ray Source'
_exptl_absorpt_coefficient_mu 9.171
_exptl_absorpt_correction_T_max 0.505
_exptl_absorpt_correction_T_min 0.291
_exptl_absorpt_correction_type analytical
_exptl_absorpt_process_details
;
CrysAlisPro 1.171.38.41 (Rigaku Oxford Diffraction, 2015)
Analytical numeric absorption correction using a multifaceted crystal
            model based on expressions derived by R.C. Clark & J.S. Reid.
(Clark, R. C. & Reid, J. S. (1995). Acta Cryst. A51, 887-897)
Empirical absorption correction using spherical harmonics,
 implemented in SCALE3 ABSPACK scaling algorithm.
;
_exptl_crystal_colour green
_exptl_crystal_colour_primary green
_exptl_crystal_density_diffrn 1.614
_exptl_crystal_description block
_exptl_crystal_F_000 916
_exptl_crystal_size_max 0.343
_exptl_crystal_size_mid 0.179
_exptl_crystal_size_min 0.125
_refine_diff_density_max 0.346
_refine_diff_density_min -0.430
_refine_diff_density_rms 0.063
_refine_ls_extinction_method none
_refine_ls_goodness_of_fit_ref 1.064
_refine_ls_hydrogen_treatment constr
_refine_ls_matrix_type full
_refine_ls_number_parameters 237
_refine_ls_number_reflns 3620
_refine_ls_number_restraints 0
_refine_ls_restrained_S_all 1.064
_refine_ls_R_factor_all 0.0410
_refine_ls_R_factor_gt 0.0360
_refine_ls_shift/su_max 0.001
_refine_ls_shift/su_mean 0.000
_refine_ls_structure_factor_coef Fsqd
_refine_ls_weighting_details 'w=1/[\s^2^(Fo^2^)+(0.0517P)^2^+0.8165P] where P=(Fo^2^+2Fc^2^)/3'
_refine_ls_weighting_scheme calc
_refine_ls_wR_factor_gt 0.0970
_refine_ls_wR_factor_ref 0.1018
_reflns_Friedel_coverage 0.000
_reflns_number_gt 3221
_reflns_number_total 3620
_reflns_threshold_expression 'I > 2\s(I)'
_cod_data_source_file c7dt01747b2.cif
_cod_data_source_block 15
_cod_database_code 7043470
_chemical_oxdiff_formula 'C17 H17 Cl3 Cr1 N5'
_shelx_space_group_comment
;
The symmetry employed for this shelxl refinement is uniquely defined
by the following loop, which should always be used as a source of
symmetry information in preference to the above space-group names.
They are only intended as comments.
;
_reflns_odcompleteness_completeness 99.74
_reflns_odcompleteness_iscentric 1
_reflns_odcompleteness_theta 66.97
_olex2_refinement_description
;
1. Fixed Uiso
 At 1.2 times of:
  All C(H) groups
 At 1.5 times of:
  All C(H,H,H) groups
2.a Aromatic/amide H refined with riding coordinates:
 C6(H6), C7(H7), C8(H8), C9(H9), C13(H13), C14(H14), C15(H15), C18(H18),
 C19(H19), C20(H20), C21(H21)
2.b Idealised Me refined as rotating group:
 C11(H11A,H11B,H11C), C17(H17A,H17B,H17C)
;
_shelx_shelxl_version_number 2014/7
_olex2_submission_special_instructions 'No special instructions were received'
_oxdiff_exptl_absorpt_empirical_details
;
Empirical correction (ABSPACK) includes:
- Absorption correction using spherical harmonics
- Frame scaling
;
_oxdiff_exptl_absorpt_empirical_full_max 1.409
_oxdiff_exptl_absorpt_empirical_full_min 0.733

loop_
_space_group_symop_operation_xyz
'x, y, z'
'-x+1/2, y+1/2, -z+1/2'
'-x, -y, -z'
'x-1/2, -y-1/2, z-1/2'

loop_
_atom_site_label
_atom_site_type_symbol
_atom_site_fract_x
_atom_site_fract_y
_atom_site_fract_z
_atom_site_U_iso_or_equiv
_atom_site_adp_type
_atom_site_occupancy
_atom_site_site_symmetry_order
_atom_site_calc_flag
_atom_site_refinement_flags_posn
Cr1 Cr 0.54394(4) 0.32651(3) 0.73614(3) 0.02391(12) Uani 1 1 d .
Cl1 Cl 0.41350(6) 0.34222(4) 0.87355(4) 0.03362(16) Uani 1 1 d .
Cl2 Cl 0.39745(7) 0.43629(4) 0.65516(5) 0.03544(16) Uani 1 1 d .
Cl3 Cl 0.67314(7) 0.31330(5) 0.59909(4) 0.03531(16) Uani 1 1 d .
N1 N 0.4057(2) 0.22519(14) 0.67976(14) 0.0272(4) Uani 1 1 d .
N2 N 0.6704(2) 0.22528(14) 0.80640(14) 0.0266(4) Uani 1 1 d .
N3 N 0.6959(2) 0.41585(15) 0.80385(15) 0.0310(4) Uani 1 1 d .
N4 N 0.4557(2) 0.14113(15) 0.82498(15) 0.0321(5) Uani 1 1 d .
N5 N 0.8853(2) 0.31078(17) 0.79160(18) 0.0385(5) Uani 1 1 d .
C00G C 0.8389(3) 0.39612(19) 0.81768(19) 0.0345(6) Uani 1 1 d .
C6 C 0.3348(3) 0.23436(17) 0.58785(18) 0.0311(5) Uani 1 1 d .
H6 H 0.3593 0.2837 0.5482 0.037 Uiso 1 1 calc R
C7 C 0.2291(3) 0.17516(19) 0.5499(2) 0.0375(6) Uani 1 1 d .
H7 H 0.1801 0.1840 0.4856 0.045 Uiso 1 1 calc R
C8 C 0.1950(3) 0.1028(2) 0.6064(2) 0.0397(6) Uani 1 1 d .
H8 H 0.1227 0.0608 0.5812 0.048 Uiso 1 1 calc R
C9 C 0.2665(3) 0.0915(2) 0.69977(19) 0.0376(6) Uani 1 1 d .
H9 H 0.2430 0.0426 0.7402 0.045 Uiso 1 1 calc R
C10 C 0.3748(3) 0.15410(17) 0.73390(18) 0.0284(5) Uani 1 1 d .
C11 C 0.3854(3) 0.0929(2) 0.9017(2) 0.0463(7) Uani 1 1 d .
H11A H 0.2829 0.1111 0.8987 0.069 Uiso 1 1 calc GR
H11B H 0.4353 0.1079 0.9669 0.069 Uiso 1 1 calc GR
H11C H 0.3914 0.0278 0.8907 0.069 Uiso 1 1 calc GR
C12 C 0.6077(3) 0.14954(17) 0.83834(17) 0.0299(5) Uani 1 1 d .
C13 C 0.6891(3) 0.07943(19) 0.88342(18) 0.0388(6) Uani 1 1 d .
H13 H 0.6421 0.0278 0.9064 0.047 Uiso 1 1 calc R
C14 C 0.8390(3) 0.0855(2) 0.89451(19) 0.0429(7) Uani 1 1 d .
H14 H 0.8965 0.0375 0.9240 0.052 Uiso 1 1 calc R
C15 C 0.9040(3) 0.1615(2) 0.8625(2) 0.0412(7) Uani 1 1 d .
H15 H 1.0072 0.1665 0.8696 0.049 Uiso 1 1 calc R
C16 C 0.8184(3) 0.23155(19) 0.81952(18) 0.0321(5) Uani 1 1 d .
C17 C 1.0342(3) 0.3028(3) 0.7623(3) 0.0619(10) Uani 1 1 d .
H17A H 1.1046 0.3009 0.8216 0.093 Uiso 1 1 calc GR
H17B H 1.0551 0.3548 0.7218 0.093 Uiso 1 1 calc GR
H17C H 1.0419 0.2472 0.7241 0.093 Uiso 1 1 calc GR
C18 C 0.9397(3) 0.4596(2) 0.8595(2) 0.0446(7) Uani 1 1 d .
H18 H 1.0409 0.4459 0.8669 0.053 Uiso 1 1 calc R
C19 C 0.8922(4) 0.5412(2) 0.8896(2) 0.0470(8) Uani 1 1 d .
H19 H 0.9599 0.5844 0.9184 0.056 Uiso 1 1 calc R
C20 C 0.7438(4) 0.5606(2) 0.8777(2) 0.0440(7) Uani 1 1 d .
H20 H 0.7079 0.6166 0.8990 0.053 Uiso 1 1 calc R
C21 C 0.6509(3) 0.49633(19) 0.83438(19) 0.0373(6) Uani 1 1 d .
H21 H 0.5495 0.5094 0.8255 0.045 Uiso 1 1 calc R

loop_
_atom_site_aniso_label
_atom_site_aniso_U_11
_atom_site_aniso_U_22
_atom_site_aniso_U_33
_atom_site_aniso_U_23
_atom_site_aniso_U_13
_atom_site_aniso_U_12
Cr1 0.0209(2) 0.0262(2) 0.0236(2) -0.00050(14) -0.00227(15) 0.00156(14)
Cl1 0.0261(3) 0.0459(4) 0.0286(3) -0.0047(2) 0.0017(2) 0.0020(2)
Cl2 0.0369(3) 0.0314(3) 0.0360(3) 0.0012(2) -0.0055(2) 0.0091(2)
Cl3 0.0327(3) 0.0447(4) 0.0291(3) 0.0011(2) 0.0060(2) 0.0013(3)
N1 0.0282(10) 0.0275(10) 0.0252(9) 0.0019(8) -0.0002(8) -0.0009(8)
N2 0.0250(9) 0.0299(10) 0.0236(9) -0.0015(8) -0.0031(7) 0.0029(8)
N3 0.0296(10) 0.0328(11) 0.0293(10) -0.0019(9) -0.0021(8) -0.0033(9)
N4 0.0338(11) 0.0368(12) 0.0250(10) 0.0080(9) 0.0005(8) -0.0072(9)
N5 0.0191(10) 0.0512(14) 0.0446(13) -0.0029(11) 0.0002(9) 0.0016(9)
C00G 0.0297(12) 0.0429(15) 0.0299(12) 0.0011(11) -0.0015(10) -0.0075(11)
C6 0.0328(12) 0.0329(13) 0.0265(11) 0.0012(10) -0.0017(9) -0.0009(10)
C7 0.0344(14) 0.0477(16) 0.0288(13) -0.0021(11) -0.0033(10) -0.0026(11)
C8 0.0326(13) 0.0476(16) 0.0376(14) -0.0064(12) -0.0014(11) -0.0127(12)
C9 0.0349(13) 0.0430(15) 0.0350(13) 0.0003(12) 0.0035(11) -0.0111(12)
C10 0.0289(12) 0.0296(12) 0.0262(11) 0.0007(9) 0.0012(9) 0.0000(10)
C11 0.0509(17) 0.0564(19) 0.0312(13) 0.0105(13) 0.0029(12) -0.0139(15)
C12 0.0362(13) 0.0320(13) 0.0204(11) 0.0007(9) -0.0023(9) 0.0023(10)
C13 0.0514(16) 0.0362(14) 0.0271(12) 0.0021(11) -0.0033(11) 0.0110(12)
C14 0.0537(17) 0.0417(16) 0.0305(13) -0.0008(12) -0.0095(12) 0.0214(13)
C15 0.0322(14) 0.0542(18) 0.0349(14) -0.0083(13) -0.0074(11) 0.0152(12)
C16 0.0260(12) 0.0421(14) 0.0266(11) -0.0054(11) -0.0038(9) 0.0062(10)
C17 0.0240(14) 0.081(3) 0.082(2) -0.007(2) 0.0116(15) -0.0013(15)
C18 0.0357(14) 0.0546(18) 0.0409(15) 0.0051(13) -0.0073(12) -0.0182(13)
C19 0.0562(18) 0.0483(18) 0.0339(14) 0.0038(13) -0.0076(13) -0.0240(15)
C20 0.0628(19) 0.0339(15) 0.0342(14) -0.0024(11) -0.0007(13) -0.0120(13)
C21 0.0426(15) 0.0363(14) 0.0319(13) -0.0035(11) -0.0007(11) -0.0023(12)

loop_
_atom_type_symbol
_atom_type_description
_atom_type_scat_dispersion_real
_atom_type_scat_dispersion_imag
_atom_type_scat_source
C C 0.0181 0.0091 'International Tables Vol C Tables 4.2.6.8 and 6.1.1.4'
H H 0.0000 0.0000 'International Tables Vol C Tables 4.2.6.8 and 6.1.1.4'
Cl Cl 0.3639 0.7018 'International Tables Vol C Tables 4.2.6.8 and 6.1.1.4'
Cr Cr -0.1635 2.4439 'International Tables Vol C Tables 4.2.6.8 and 6.1.1.4'
N N 0.0311 0.0180 'International Tables Vol C Tables 4.2.6.8 and 6.1.1.4'

loop_
_exptl_crystal_face_index_h
_exptl_crystal_face_index_k
_exptl_crystal_face_index_l
_exptl_crystal_face_perp_dist
1 1 1 0.1327
0 1 0 0.0986
0 -1 0 0.0986
1 1 -1 0.0856
0 0 -1 0.1027
0 1 1 0.0558
1 -1 -1 0.0770
-1 -1 -1 0.0898
-1 0 0 0.0366
-1 -1 1 0.0390

loop_
_geom_angle_atom_site_label_1
_geom_angle_atom_site_label_2
_geom_angle_atom_site_label_3
_geom_angle
Cl2 Cr1 Cl1 89.25(3)
Cl2 Cr1 Cl3 90.01(3)
Cl3 Cr1 Cl1 179.11(3)
N1 Cr1 Cl1 91.12(6)
N1 Cr1 Cl2 91.63(6)
N1 Cr1 Cl3 89.41(6)
N1 Cr1 N2 86.54(8)
N1 Cr1 N3 172.82(8)
N2 Cr1 Cl1 90.88(6)
N2 Cr1 Cl2 178.17(6)
N2 Cr1 Cl3 89.87(6)
N2 Cr1 N3 86.38(8)
N3 Cr1 Cl1 87.82(6)
N3 Cr1 Cl2 95.45(6)
N3 Cr1 Cl3 91.74(6)
C6 N1 Cr1 119.21(17)
C10 N1 Cr1 121.96(16)
C10 N1 C6 118.6(2)
C12 N2 Cr1 120.61(16)
C12 N2 C16 118.1(2)
C16 N2 Cr1 121.25(17)
C00G N3 Cr1 122.01(18)
C21 N3 Cr1 119.24(17)
C21 N3 C00G 118.7(2)
C10 N4 C11 117.7(2)
C10 N4 C12 122.6(2)
C12 N4 C11 117.5(2)
C00G N5 C16 122.5(2)
C00G N5 C17 117.5(3)
C16 N5 C17 117.2(3)
N3 C00G N5 119.0(2)
N3 C00G C18 120.6(3)
N5 C00G C18 120.3(3)
N1 C6 H6 118.8
N1 C6 C7 122.5(2)
C7 C6 H6 118.8
C6 C7 H7 120.5
C6 C7 C8 119.0(2)
C8 C7 H7 120.5
C7 C8 H8 120.2
C7 C8 C9 119.7(3)
C9 C8 H8 120.2
C8 C9 H9 120.7
C8 C9 C10 118.6(3)
C10 C9 H9 120.7
N1 C10 N4 118.4(2)
N1 C10 C9 121.7(2)
N4 C10 C9 119.9(2)
N4 C11 H11A 109.5
N4 C11 H11B 109.5
N4 C11 H11C 109.5
H11A C11 H11B 109.5
H11A C11 H11C 109.5
H11B C11 H11C 109.5
N2 C12 N4 119.2(2)
N2 C12 C13 122.2(2)
C13 C12 N4 118.6(2)
C12 C13 H13 120.3
C14 C13 C12 119.3(3)
C14 C13 H13 120.3
C13 C14 H14 120.4
C15 C14 C13 119.1(3)
C15 C14 H14 120.4
C14 C15 H15 120.0
C14 C15 C16 119.9(3)
C16 C15 H15 120.0
N2 C16 N5 119.2(2)
N2 C16 C15 121.3(3)
C15 C16 N5 119.5(2)
N5 C17 H17A 109.5
N5 C17 H17B 109.5
N5 C17 H17C 109.5
H17A C17 H17B 109.5
H17A C17 H17C 109.5
H17B C17 H17C 109.5
C00G C18 H18 120.1
C19 C18 C00G 119.8(3)
C19 C18 H18 120.1
C18 C19 H19 120.2
C18 C19 C20 119.5(3)
C20 C19 H19 120.2
C19 C20 H20 121.1
C21 C20 C19 117.9(3)
C21 C20 H20 121.1
N3 C21 C20 123.4(3)
N3 C21 H21 118.3
C20 C21 H21 118.3

loop_
_geom_bond_atom_site_label_1
_geom_bond_atom_site_label_2
_geom_bond_distance
Cr1 Cl1 2.3413(7)
Cr1 Cl2 2.3174(7)
Cr1 Cl3 2.3269(7)
Cr1 N1 2.064(2)
Cr1 N2 2.071(2)
Cr1 N3 2.071(2)
N1 C6 1.355(3)
N1 C10 1.334(3)
N2 C12 1.356(3)
N2 C16 1.360(3)
N3 C00G 1.345(3)
N3 C21 1.344(3)
N4 C10 1.390(3)
N4 C11 1.472(3)
N4 C12 1.400(3)
N5 C00G 1.393(4)
N5 C16 1.398(4)
N5 C17 1.476(4)
C00G C18 1.401(4)
C6 H6 0.9500
C6 C7 1.371(4)
C7 H7 0.9500
C7 C8 1.376(4)
C8 H8 0.9500
C8 C9 1.377(4)
C9 H9 0.9500
C9 C10 1.405(4)
C11 H11A 0.9800
C11 H11B 0.9800
C11 H11C 0.9800
C12 C13 1.387(4)
C13 H13 0.9500
C13 C14 1.377(4)
C14 H14 0.9500
C14 C15 1.370(5)
C15 H15 0.9500
C15 C16 1.395(4)
C17 H17A 0.9800
C17 H17B 0.9800
C17 H17C 0.9800
C18 H18 0.9500
C18 C19 1.364(5)
C19 H19 0.9500
C19 C20 1.391(5)
C20 H20 0.9500
C20 C21 1.372(4)
C21 H21 0.9500

loop_
_geom_torsion_atom_site_label_1
_geom_torsion_atom_site_label_2
_geom_torsion_atom_site_label_3
_geom_torsion_atom_site_label_4
_geom_torsion
Cr1 N1 C6 C7 -172.4(2)
Cr1 N1 C10 N4 -10.4(3)
Cr1 N1 C10 C9 171.5(2)
Cr1 N2 C12 N4 -1.2(3)
Cr1 N2 C12 C13 178.35(19)
Cr1 N2 C16 N5 4.8(3)
Cr1 N2 C16 C15 -176.85(18)
Cr1 N3 C00G N5 -4.3(3)
Cr1 N3 C00G C18 177.0(2)
Cr1 N3 C21 C20 -178.4(2)
N1 C6 C7 C8 -1.1(4)
N2 C12 C13 C14 -1.4(4)
N3 C00G C18 C19 2.2(4)
N4 C12 C13 C14 178.1(2)
N5 C00G C18 C19 -176.5(3)
C00G N3 C21 C20 1.2(4)
C00G N5 C16 N2 47.6(3)
C00G N5 C16 C15 -130.8(3)
C00G C18 C19 C20 -0.4(4)
C6 N1 C10 N4 175.0(2)
C6 N1 C10 C9 -3.1(4)
C6 C7 C8 C9 0.5(4)
C7 C8 C9 C10 -1.2(4)
C8 C9 C10 N1 2.5(4)
C8 C9 C10 N4 -175.6(2)
C10 N1 C6 C7 2.4(4)
C10 N4 C12 N2 51.7(3)
C10 N4 C12 C13 -127.9(3)
C11 N4 C10 N1 152.5(3)
C11 N4 C10 C9 -29.4(4)
C11 N4 C12 N2 -145.7(2)
C11 N4 C12 C13 34.7(4)
C12 N2 C16 N5 -176.9(2)
C12 N2 C16 C15 1.4(3)
C12 N4 C10 N1 -44.9(4)
C12 N4 C10 C9 133.2(3)
C12 C13 C14 C15 1.3(4)
C13 C14 C15 C16 0.1(4)
C14 C15 C16 N2 -1.5(4)
C14 C15 C16 N5 176.8(2)
C16 N2 C12 N4 -179.5(2)
C16 N2 C12 C13 0.1(3)
C16 N5 C00G N3 -47.9(4)
C16 N5 C00G C18 130.8(3)
C17 N5 C00G N3 151.8(3)
C17 N5 C00G C18 -29.5(4)
C17 N5 C16 N2 -152.1(3)
C17 N5 C16 C15 29.6(4)
C18 C19 C20 C21 -0.9(4)
C19 C20 C21 N3 0.6(4)
C21 N3 C00G N5 176.2(2)
C21 N3 C00G C18 -2.5(4)

loop_
_exptl_oxdiff_crystal_face_indexfrac_h
_exptl_oxdiff_crystal_face_indexfrac_k
_exptl_oxdiff_crystal_face_indexfrac_l
_exptl_oxdiff_crystal_face_x
_exptl_oxdiff_crystal_face_y
_exptl_oxdiff_crystal_face_z
0.9950 1.0127 0.9945 -0.0689 0.1898 -0.1224
-0.0052 0.9983 0.0008 0.0229 0.0922 0.0420
0.0052 -0.9983 -0.0008 -0.0229 -0.0922 -0.0420
0.9932 1.0106 -1.0021 -0.1643 0.1243 0.0732
-0.0009 -0.0011 -0.9983 -0.0477 -0.0328 0.0978
-0.0042 0.9994 0.9991 0.0706 0.1250 -0.0558
1.0035 -0.9861 -1.0037 -0.2101 -0.0601 -0.0108
-0.9950 -1.0127 -0.9945 0.0689 -0.1898 0.1224
-0.9993 -0.0133 0.0046 0.1395 -0.0649 0.0666
-0.9932 -1.0106 1.0021 0.1643 -0.1243 -0.0732
